data_1569780
loop_
_publ_author_name
'Reuter, Hans'

_publ_section_title
;
 Redetermination of the crystal structure of
 di-&#x3bc;<sub>2</sub>-hydroxido-bis-[di-<i>tert</i>-butyl-chlorido-tin(IV)]
 at 100&#x2005;K.
;
_journal_coeditor_code TK4087
_journal_issue 'Pt 1'
_journal_name_full IUCrData
_journal_page_first x230056
_journal_paper_doi 10.1107/S2414314623000561
_journal_volume 8
_journal_year 2023
_chemical_formula_iupac
;
[Sn2 (C4 H9)4 Cl2 (O H)2]
;
_chemical_formula_moiety 'C16 H38 Cl2 O2 Sn2'
_chemical_formula_sum 'C16 H38 Cl2 O2 Sn2'
_chemical_formula_weight 570.74
_chemical_name_systematic
;
Di-\m~2~-hydroxido-bis[di-<i>tert</i>-butylchloridotin(IV)]
;
_space_group_crystal_system monoclinic
_space_group_IT_number 14
_space_group_name_Hall '-P 2yn'
_space_group_name_H-M_alt 'P 1 21/n 1'
_atom_sites_solution_hydrogens mixed
_audit_creation_method SHELXL-2014/7
_cell_angle_alpha 90
_cell_angle_beta 110.4420(10)
_cell_angle_gamma 90
_cell_formula_units_Z 4
_cell_length_a 11.0632(3)
_cell_length_b 16.9135(5)
_cell_length_c 13.4178(3)
_cell_measurement_reflns_used 9559
_cell_measurement_temperature 100(2)
_cell_measurement_theta_max 28.03
_cell_measurement_theta_min 2.95
_cell_volume 2352.60(11)
_computing_cell_refinement
;
SAINT (Bruker, 2009)
;
_computing_data_collection
;
APEX2 (Bruker, 2009)
;
_computing_data_reduction
;
SAINT (Bruker, 2009)
;
_computing_molecular_graphics
;
DIAMOND (Brandenburg, 2006) and Mercury (Macrae <i>et al.</i>,
2020)
;
_computing_publication_material
;
publCIF (Westrip, 2010)
;
_computing_structure_refinement
;
<i>SHELXL2014/7</i> (Sheldrick, 2015)
;
_computing_structure_solution
;
SHELXS97 (Sheldrick, 2008)
;
_diffrn_ambient_temperature 100(2)
_diffrn_measured_fraction_theta_full 0.997
_diffrn_measured_fraction_theta_max 0.997
_diffrn_measurement_device_type 'Bruker APEXII CCD'
_diffrn_measurement_method '\f and \w scans'
_diffrn_radiation_type MoK\a
_diffrn_radiation_wavelength 0.71073
_diffrn_reflns_av_R_equivalents 0.0308
_diffrn_reflns_av_unetI/netI 0.0118
_diffrn_reflns_limit_h_max 14
_diffrn_reflns_limit_h_min -14
_diffrn_reflns_limit_k_max 22
_diffrn_reflns_limit_k_min -22
_diffrn_reflns_limit_l_max 17
_diffrn_reflns_limit_l_min -17
_diffrn_reflns_number 114387
_diffrn_reflns_theta_full 25.242
_diffrn_reflns_theta_max 27.996
_diffrn_reflns_theta_min 3.109
_exptl_absorpt_coefficient_mu 2.355
_exptl_absorpt_correction_T_max 0.745
_exptl_absorpt_correction_T_min 0.515
_exptl_absorpt_correction_type multi-scan
_exptl_absorpt_process_details
;
(SADABS; Krause <i>et al.</i>,  2015)
;
_exptl_crystal_colour colourless
_exptl_crystal_density_diffrn 1.611
_exptl_crystal_description bloc
_exptl_crystal_F_000 1136
_exptl_crystal_size_max 0.170
_exptl_crystal_size_mid 0.090
_exptl_crystal_size_min 0.070
_refine_diff_density_max 0.935
_refine_diff_density_min -0.488
_refine_ls_extinction_method none
_refine_ls_goodness_of_fit_ref 1.064
_refine_ls_hydrogen_treatment refU
_refine_ls_matrix_type full
_refine_ls_number_parameters 224
_refine_ls_number_reflns 5668
_refine_ls_number_restraints 0
_refine_ls_restrained_S_all 1.064
_refine_ls_R_factor_all 0.0173
_refine_ls_R_factor_gt 0.0140
_refine_ls_shift/su_max 0.002
_refine_ls_shift/su_mean 0.000
_refine_ls_structure_factor_coef Fsqd
_refine_ls_weighting_details 'w=1/[\s^2^(Fo^2^)+(0.0158P)^2^+1.0738P] where P=(Fo^2^+2Fc^2^)/3'
_refine_ls_weighting_scheme calc
_refine_ls_wR_factor_gt 0.0329
_refine_ls_wR_factor_ref 0.0344
_reflns_number_gt 5148
_reflns_number_total 5668
_reflns_threshold_expression 'I > 2\s(I)'
_cod_data_source_file tk4087.cif
_cod_data_source_block I
_cod_original_sg_symbol_H-M 'P 21/n'
_cod_database_code 1569780
_shelx_space_group_comment
;
The symmetry employed for this shelxl refinement is uniquely defined
by the following loop, which should always be used as a source of
symmetry information in preference to the above space-group names.
They are only intended as comments.
;
_shelx_estimated_absorpt_t_min 0.690
_shelx_estimated_absorpt_t_max 0.853

loop_
_space_group_symop_operation_xyz
'x, y, z'
'-x+1/2, y+1/2, -z+1/2'
'-x, -y, -z'
'x-1/2, -y-1/2, z-1/2'

loop_
_atom_site_type_symbol
_atom_site_label
_atom_site_fract_x
_atom_site_fract_y
_atom_site_fract_z
_atom_site_U_iso_or_equiv
_atom_site_adp_type
_atom_site_calc_flag
_atom_site_occupancy
_atom_site_disorder_assembly
_atom_site_disorder_group
Sn Sn1 0.73501(2) 0.26288(2) 0.64133(2) 0.00989(3) Uani d 1 . .
Sn Sn2 0.42676(2) 0.22975(2) 0.65688(2) 0.01001(3) Uani d 1 . .
Cl Cl1 0.92792(3) 0.29807(2) 0.80086(3) 0.01622(7) Uani d 1 . .
Cl Cl2 0.23245(3) 0.20159(2) 0.49523(3) 0.01753(7) Uani d 1 . .
O O1 0.63487(9) 0.25652(6) 0.74333(7) 0.01351(19) Uani d 1 . .
H H1 0.6748 0.2674 0.8179 0.039(4) Uiso d 1 . .
O O2 0.52774(9) 0.23420(6) 0.55544(8) 0.0136(2) Uani d 1 . .
H H2 0.4839 0.2239 0.4812 0.039(4) Uiso d 1 . .
C C111 0.72855(13) 0.37640(8) 0.56249(11) 0.0143(3) Uani d 1 . .
C C112 0.61905(14) 0.37644(9) 0.45494(11) 0.0203(3) Uani d 1 . .
H H11A 0.6206 0.4260 0.4177 0.025(3) Uiso calc 1 . .
H H11B 0.5363 0.3715 0.4658 0.025(3) Uiso calc 1 . .
H H11C 0.6299 0.3318 0.4123 0.025(3) Uiso calc 1 . .
C C113 0.85829(14) 0.38736(9) 0.54696(12) 0.0201(3) Uani d 1 . .
H H11D 0.8704 0.3449 0.5017 0.027(3) Uiso calc 1 . .
H H11E 0.9281 0.3857 0.6162 0.027(3) Uiso calc 1 . .
H H11F 0.8593 0.4385 0.5130 0.027(3) Uiso calc 1 . .
C C114 0.70965(15) 0.44211(9) 0.63384(12) 0.0202(3) Uani d 1 . .
H H11G 0.7103 0.4935 0.6004 0.033(3) Uiso calc 1 . .
H H11H 0.7797 0.4402 0.7030 0.033(3) Uiso calc 1 . .
H H11I 0.6268 0.4347 0.6439 0.033(3) Uiso calc 1 . .
C C121 0.81282(13) 0.15162(8) 0.60755(11) 0.0149(3) Uani d 1 . .
C C122 0.94120(15) 0.16949(10) 0.59347(14) 0.0267(4) Uani d 1 . .
H H12A 0.9778 0.1204 0.5774 0.025(3) Uiso calc 1 . .
H H12B 1.0011 0.1925 0.6592 0.025(3) Uiso calc 1 . .
H H12C 0.9271 0.2070 0.5348 0.025(3) Uiso calc 1 . .
C C123 0.71987(15) 0.11464(9) 0.50566(12) 0.0217(3) Uani d 1 . .
H H12D 0.7040 0.1520 0.4467 0.030(3) Uiso calc 1 . .
H H12E 0.6382 0.1021 0.5153 0.030(3) Uiso calc 1 . .
H H12F 0.7578 0.0661 0.4896 0.030(3) Uiso calc 1 . .
C C124 0.83528(16) 0.09618(9) 0.70159(13) 0.0252(3) Uani d 1 . .
H H12G 0.7532 0.0860 0.7118 0.034(3) Uiso calc 1 . .
H H12H 0.8958 0.1206 0.7659 0.034(3) Uiso calc 1 . .
H H12I 0.8713 0.0462 0.6877 0.034(3) Uiso calc 1 . .
C C211 0.35215(13) 0.34122(8) 0.69386(11) 0.0148(3) Uani d 1 . .
C C212 0.32310(15) 0.39629(9) 0.59874(12) 0.0224(3) Uani d 1 . .
H H21A 0.2627 0.3704 0.5355 0.031(3) Uiso calc 1 . .
H H21B 0.4033 0.4087 0.5865 0.031(3) Uiso calc 1 . .
H H21C 0.2845 0.4452 0.6129 0.031(3) Uiso calc 1 . .
C C213 0.44854(15) 0.37962(9) 0.79313(12) 0.0216(3) Uani d 1 . .
H H21D 0.5282 0.3922 0.7801 0.027(3) Uiso calc 1 . .
H H21E 0.4679 0.3430 0.8533 0.027(3) Uiso calc 1 . .
H H21F 0.4113 0.4283 0.8097 0.027(3) Uiso calc 1 . .
C C214 0.22696(15) 0.32214(10) 0.71335(14) 0.0248(3) Uani d 1 . .
H H21G 0.1663 0.2964 0.6502 0.036(3) Uiso calc 1 . .
H H21H 0.1888 0.3712 0.7277 0.036(3) Uiso calc 1 . .
H H21I 0.2457 0.2866 0.7746 0.036(3) Uiso calc 1 . .
C C221 0.42891(13) 0.11423(8) 0.72947(11) 0.0153(3) Uani d 1 . .
C C222 0.29620(15) 0.10024(10) 0.73817(13) 0.0255(4) Uani d 1 . .
H H22A 0.2296 0.1034 0.6673 0.037(3) Uiso calc 1 . .
H H22B 0.2799 0.1406 0.7843 0.037(3) Uiso calc 1 . .
H H22C 0.2942 0.0478 0.7685 0.037(3) Uiso calc 1 . .
C C223 0.53316(14) 0.11266(9) 0.84006(11) 0.0199(3) Uani d 1 . .
H H22D 0.6181 0.1192 0.8335 0.025(3) Uiso calc 1 . .
H H22E 0.5301 0.0620 0.8744 0.025(3) Uiso calc 1 . .
H H22F 0.5181 0.1558 0.8831 0.025(3) Uiso calc 1 . .
C C224 0.45453(16) 0.05138(9) 0.65775(13) 0.0241(3) Uani d 1 . .
H H22G 0.3885 0.0548 0.5867 0.031(3) Uiso calc 1 . .
H H22H 0.4518 -0.0011 0.6877 0.031(3) Uiso calc 1 . .
H H22I 0.5398 0.0601 0.6528 0.031(3) Uiso calc 1 . .

loop_
_atom_site_aniso_label
_atom_site_aniso_U_11
_atom_site_aniso_U_22
_atom_site_aniso_U_33
_atom_site_aniso_U_12
_atom_site_aniso_U_13
_atom_site_aniso_U_23
Sn1 0.00886(5) 0.01220(5) 0.00797(5) -0.00117(3) 0.00212(3) 0.00024(3)
Sn2 0.00854(5) 0.01264(5) 0.00809(5) -0.00064(3) 0.00195(3) 0.00097(3)
Cl1 0.01183(14) 0.02417(18) 0.00977(14) -0.00356(13) 0.00015(12) 0.00008(13)
Cl2 0.01190(14) 0.02750(19) 0.00997(15) -0.00395(13) -0.00023(12) 0.00079(13)
O1 0.0099(4) 0.0218(5) 0.0079(4) -0.0028(4) 0.0021(4) -0.0015(4)
O2 0.0107(4) 0.0209(5) 0.0085(4) -0.0024(4) 0.0025(4) -0.0011(4)
C111 0.0147(6) 0.0146(7) 0.0125(6) -0.0035(5) 0.0031(5) 0.0011(5)
C112 0.0209(7) 0.0215(8) 0.0138(7) -0.0043(6) 0.0000(6) 0.0042(6)
C113 0.0190(7) 0.0229(8) 0.0198(7) -0.0036(6) 0.0087(6) 0.0044(6)
C114 0.0228(7) 0.0156(7) 0.0213(7) -0.0016(6) 0.0063(6) -0.0013(6)
C121 0.0125(6) 0.0151(7) 0.0159(7) 0.0001(5) 0.0034(5) -0.0020(5)
C122 0.0184(7) 0.0250(8) 0.0406(10) -0.0003(6) 0.0153(7) -0.0069(7)
C123 0.0201(7) 0.0223(8) 0.0199(7) 0.0015(6) 0.0036(6) -0.0080(6)
C124 0.0274(8) 0.0190(8) 0.0243(8) 0.0044(6) 0.0030(7) 0.0037(6)
C211 0.0132(6) 0.0162(7) 0.0147(7) 0.0016(5) 0.0042(5) -0.0001(5)
C212 0.0239(8) 0.0178(7) 0.0229(8) 0.0038(6) 0.0047(6) 0.0042(6)
C213 0.0192(7) 0.0228(8) 0.0197(7) 0.0031(6) 0.0028(6) -0.0066(6)
C214 0.0189(7) 0.0253(8) 0.0343(9) 0.0009(6) 0.0143(7) -0.0034(7)
C221 0.0134(6) 0.0156(7) 0.0156(7) -0.0016(5) 0.0037(5) 0.0036(5)
C222 0.0182(7) 0.0295(9) 0.0288(9) -0.0037(6) 0.0082(7) 0.0122(7)
C223 0.0190(7) 0.0218(8) 0.0163(7) 0.0012(6) 0.0029(6) 0.0070(6)
C224 0.0277(8) 0.0172(7) 0.0247(8) -0.0019(6) 0.0059(7) -0.0017(6)

loop_
_atom_type_symbol
_atom_type_description
_atom_type_scat_dispersion_real
_atom_type_scat_dispersion_imag
_atom_type_scat_source
C C 0.0033 0.0016 'International Tables Vol C Tables 4.2.6.8 and 6.1.1.4'
H H 0.0000 0.0000 'International Tables Vol C Tables 4.2.6.8 and 6.1.1.4'
O O 0.0106 0.0060 'International Tables Vol C Tables 4.2.6.8 and 6.1.1.4'
Cl Cl 0.1484 0.1585 'International Tables Vol C Tables 4.2.6.8 and 6.1.1.4'
Sn Sn -0.6537 1.4246 'International Tables Vol C Tables 4.2.6.8 and 6.1.1.4'

loop_
_geom_angle_atom_site_label_1
_geom_angle_atom_site_label_2
_geom_angle_atom_site_label_3
_geom_angle_site_symmetry_1
_geom_angle_site_symmetry_3
_geom_angle
_geom_angle_publ_flag
O1 Sn1 C111 . . 115.96(5) ?
O1 Sn1 C121 . . 116.07(5) ?
C111 Sn1 C121 . . 127.37(5) ?
O1 Sn1 O2 . . 68.55(4) ?
C111 Sn1 O2 . . 95.00(4) ?
C121 Sn1 O2 . . 96.55(4) ?
O1 Sn1 Cl1 . . 86.54(3) ?
C111 Sn1 Cl1 . . 94.53(4) ?
C121 Sn1 Cl1 . . 95.86(4) ?
O2 Sn1 Cl1 . . 155.04(3) ?
O2 Sn2 C221 . . 114.07(5) ?
O2 Sn2 C211 . . 117.25(5) ?
C221 Sn2 C211 . . 128.20(5) ?
O2 Sn2 O1 . . 68.52(4) ?
C221 Sn2 O1 . . 95.82(4) ?
C211 Sn2 O1 . . 96.31(4) ?
O2 Sn2 Cl2 . . 86.21(3) ?
C221 Sn2 Cl2 . . 95.07(4) ?
C211 Sn2 Cl2 . . 94.74(4) ?
O1 Sn2 Cl2 . . 154.72(3) ?
Sn1 O1 Sn2 . . 111.39(4) ?
Sn1 O1 H1 . . 121.9 ?
Sn2 O1 H1 . . 126.6 ?
Sn2 O2 Sn1 . . 111.52(4) ?
Sn2 O2 H2 . . 119.3 ?
Sn1 O2 H2 . . 129.2 ?
C112 C111 C114 . . 110.79(12) ?
C112 C111 C113 . . 110.09(12) ?
C114 C111 C113 . . 109.69(12) ?
C112 C111 Sn1 . . 109.86(9) ?
C114 C111 Sn1 . . 108.95(9) ?
C113 C111 Sn1 . . 107.39(9) ?
C111 C112 H11A . . 109.5 ?
C111 C112 H11B . . 109.5 ?
H11A C112 H11B . . 109.5 ?
C111 C112 H11C . . 109.5 ?
H11A C112 H11C . . 109.5 ?
H11B C112 H11C . . 109.5 ?
C111 C113 H11D . . 109.5 ?
C111 C113 H11E . . 109.5 ?
H11D C113 H11E . . 109.5 ?
C111 C113 H11F . . 109.5 ?
H11D C113 H11F . . 109.5 ?
H11E C113 H11F . . 109.5 ?
C111 C114 H11G . . 109.5 ?
C111 C114 H11H . . 109.5 ?
H11G C114 H11H . . 109.5 ?
C111 C114 H11I . . 109.5 ?
H11G C114 H11I . . 109.5 ?
H11H C114 H11I . . 109.5 ?
C124 C121 C122 . . 109.58(13) ?
C124 C121 C123 . . 110.72(12) ?
C122 C121 C123 . . 109.55(13) ?
C124 C121 Sn1 . . 108.74(10) ?
C122 C121 Sn1 . . 107.84(10) ?
C123 C121 Sn1 . . 110.35(9) ?
C121 C122 H12A . . 109.5 ?
C121 C122 H12B . . 109.5 ?
H12A C122 H12B . . 109.5 ?
C121 C122 H12C . . 109.5 ?
H12A C122 H12C . . 109.5 ?
H12B C122 H12C . . 109.5 ?
C121 C123 H12D . . 109.5 ?
C121 C123 H12E . . 109.5 ?
H12D C123 H12E . . 109.5 ?
C121 C123 H12F . . 109.5 ?
H12D C123 H12F . . 109.5 ?
H12E C123 H12F . . 109.5 ?
C121 C124 H12G . . 109.5 ?
C121 C124 H12H . . 109.5 ?
H12G C124 H12H . . 109.5 ?
C121 C124 H12I . . 109.5 ?
H12G C124 H12I . . 109.5 ?
H12H C124 H12I . . 109.5 ?
C212 C211 C213 . . 110.44(12) ?
C212 C211 C214 . . 109.50(12) ?
C213 C211 C214 . . 109.74(12) ?
C212 C211 Sn2 . . 108.90(10) ?
C213 C211 Sn2 . . 111.13(9) ?
C214 C211 Sn2 . . 107.05(10) ?
C211 C212 H21A . . 109.5 ?
C211 C212 H21B . . 109.5 ?
H21A C212 H21B . . 109.5 ?
C211 C212 H21C . . 109.5 ?
H21A C212 H21C . . 109.5 ?
H21B C212 H21C . . 109.5 ?
C211 C213 H21D . . 109.5 ?
C211 C213 H21E . . 109.5 ?
H21D C213 H21E . . 109.5 ?
C211 C213 H21F . . 109.5 ?
H21D C213 H21F . . 109.5 ?
H21E C213 H21F . . 109.5 ?
C211 C214 H21G . . 109.5 ?
C211 C214 H21H . . 109.5 ?
H21G C214 H21H . . 109.5 ?
C211 C214 H21I . . 109.5 ?
H21G C214 H21I . . 109.5 ?
H21H C214 H21I . . 109.5 ?
C224 C221 C223 . . 110.91(12) ?
C224 C221 C222 . . 109.56(13) ?
C223 C221 C222 . . 109.98(12) ?
C224 C221 Sn2 . . 108.55(10) ?
C223 C221 Sn2 . . 109.63(9) ?
C222 C221 Sn2 . . 108.15(10) ?
C221 C222 H22A . . 109.5 ?
C221 C222 H22B . . 109.5 ?
H22A C222 H22B . . 109.5 ?
C221 C222 H22C . . 109.5 ?
H22A C222 H22C . . 109.5 ?
H22B C222 H22C . . 109.5 ?
C221 C223 H22D . . 109.5 ?
C221 C223 H22E . . 109.5 ?
H22D C223 H22E . . 109.5 ?
C221 C223 H22F . . 109.5 ?
H22D C223 H22F . . 109.5 ?
H22E C223 H22F . . 109.5 ?
C221 C224 H22G . . 109.5 ?
C221 C224 H22H . . 109.5 ?
H22G C224 H22H . . 109.5 ?
C221 C224 H22I . . 109.5 ?
H22G C224 H22I . . 109.5 ?
H22H C224 H22I . . 109.5 ?

loop_
_geom_bond_atom_site_label_1
_geom_bond_atom_site_label_2
_geom_bond_site_symmetry_2
_geom_bond_distance
_geom_bond_publ_flag
Sn1 O1 . 2.0424(10) ?
Sn1 C111 . 2.1813(14) ?
Sn1 C121 . 2.1818(14) ?
Sn1 O2 . 2.2306(9) ?
Sn1 Cl1 . 2.5100(3) ?
Sn2 O2 . 2.0416(10) ?
Sn2 C221 . 2.1796(14) ?
Sn2 C211 . 2.1836(14) ?
Sn2 O1 . 2.2329(9) ?
Sn2 Cl2 . 2.5092(3) ?
O1 H1 . 0.9600 ?
O2 H2 . 0.9600 ?
C111 C112 . 1.5261(19) ?
C111 C114 . 1.528(2) ?
C111 C113 . 1.532(2) ?
C112 H11A . 0.9800 ?
C112 H11B . 0.9800 ?
C112 H11C . 0.9800 ?
C113 H11D . 0.9800 ?
C113 H11E . 0.9800 ?
C113 H11F . 0.9800 ?
C114 H11G . 0.9800 ?
C114 H11H . 0.9800 ?
C114 H11I . 0.9800 ?
C121 C124 . 1.521(2) ?
C121 C122 . 1.527(2) ?
C121 C123 . 1.5283(19) ?
C122 H12A . 0.9800 ?
C122 H12B . 0.9800 ?
C122 H12C . 0.9800 ?
C123 H12D . 0.9800 ?
C123 H12E . 0.9800 ?
C123 H12F . 0.9800 ?
C124 H12G . 0.9800 ?
C124 H12H . 0.9800 ?
C124 H12I . 0.9800 ?
C211 C212 . 1.521(2) ?
C211 C213 . 1.5301(19) ?
C211 C214 . 1.531(2) ?
C212 H21A . 0.9800 ?
C212 H21B . 0.9800 ?
C212 H21C . 0.9800 ?
C213 H21D . 0.9800 ?
C213 H21E . 0.9800 ?
C213 H21F . 0.9800 ?
C214 H21G . 0.9800 ?
C214 H21H . 0.9800 ?
C214 H21I . 0.9800 ?
C221 C224 . 1.525(2) ?
C221 C223 . 1.5289(19) ?
C221 C222 . 1.531(2) ?
C222 H22A . 0.9800 ?
C222 H22B . 0.9800 ?
C222 H22C . 0.9800 ?
C223 H22D . 0.9800 ?
C223 H22E . 0.9800 ?
C223 H22F . 0.9800 ?
C224 H22G . 0.9800 ?
C224 H22H . 0.9800 ?
C224 H22I . 0.9800 ?

loop_
_geom_hbond_atom_site_label_D
_geom_hbond_atom_site_label_H
_geom_hbond_atom_site_label_A
_geom_hbond_site_symmetry_A
_geom_hbond_distance_DH
_geom_hbond_distance_HA
_geom_hbond_distance_DA
_geom_hbond_angle_DHA
O1 H1 Cl2 4_666 0.96 2.30 3.2469(10) 169
O2 H2 Cl1 4_565 0.96 2.31 3.2482(10) 166
